data_2232117
loop_
_publ_author_name
'Li, Wei-Wei'
'Bing, Yue'
'Zha, Mei-Qin'
'Li, Tian-Hua'
'Li, Xing'

_publ_section_title
;
 Bis(\m-2-phenylquinoline-4-carboxylato)bis[aqua(1,10-phenanthroline)(2-phenylquinoline-4-carboxylato)manganese(II)]
 dihydrate
;
_journal_coeditor_code XU5330
_journal_issue 10
_journal_name_full 'Acta Crystallographica Section E'
_journal_page_first m1464
_journal_page_last m1465
_journal_paper_doi 10.1107/S1600536811039341
_journal_volume 67
_journal_year 2011
_chemical_formula_iupac '[Mn2 (C16 H10 N O2)4 (C12 H8 N2)2 (H2 O)2], 2H2 O'
_chemical_formula_moiety 'C88 H60 Mn2 N8 O10, 2(H2 O)'
_chemical_formula_sum 'C88 H64 Mn2 N8 O12'
_chemical_formula_weight 1535.35
_chemical_name_systematic
;
Bis(\m-2-phenylquinoline-4-carboxylato)bis[aqua(1,10-phenanthroline)(2-
phenylquinoline-4-carboxylato)manganese(II)] dihydrate
;
_space_group_IT_number 14
_symmetry_cell_setting monoclinic
_symmetry_space_group_name_Hall '-P 2ybc'
_symmetry_space_group_name_H-M 'P 1 21/c 1'
_atom_sites_solution_hydrogens geom
_atom_sites_solution_primary direct
_atom_sites_solution_secondary difmap
_audit_creation_method SHELXL-97
_cell_angle_alpha 90.00
_cell_angle_beta 96.919(4)
_cell_angle_gamma 90.00
_cell_formula_units_Z 2
_cell_length_a 14.926(4)
_cell_length_b 13.847(4)
_cell_length_c 17.717(5)
_cell_measurement_reflns_used 6315
_cell_measurement_temperature 296(2)
_cell_measurement_theta_max 25.31
_cell_measurement_theta_min 2.24
_cell_volume 3635.1(18)
_computing_cell_refinement 'SAINT (Bruker, 2007)'
_computing_data_collection 'SMART (Bruker, 2007)'
_computing_data_reduction 'SAINT (Bruker, 2007)'
_computing_molecular_graphics 'SHELXTL (Sheldrick, 2008)'
_computing_publication_material 'SHELXTL (Sheldrick, 2008)'
_computing_structure_refinement 'SHELXTL (Sheldrick, 2008)'
_computing_structure_solution 'SHELXTL (Sheldrick, 2008)'
_diffrn_ambient_temperature 296(2)
_diffrn_measured_fraction_theta_full 0.993
_diffrn_measured_fraction_theta_max 0.993
_diffrn_measurement_device_type 'Bruker SMART CCD area-detector'
_diffrn_measurement_method '\f and \w'
_diffrn_radiation_monochromator graphite
_diffrn_radiation_source 'fine-focus sealed tube'
_diffrn_radiation_type MoK\a
_diffrn_radiation_wavelength 0.71073
_diffrn_reflns_av_R_equivalents 0.0439
_diffrn_reflns_av_sigmaI/netI 0.0424
_diffrn_reflns_limit_h_max 19
_diffrn_reflns_limit_h_min -17
_diffrn_reflns_limit_k_max 17
_diffrn_reflns_limit_k_min -17
_diffrn_reflns_limit_l_max 22
_diffrn_reflns_limit_l_min -22
_diffrn_reflns_number 31242
_diffrn_reflns_theta_full 27.53
_diffrn_reflns_theta_max 27.53
_diffrn_reflns_theta_min 1.87
_diffrn_standards_decay_% 0
_exptl_absorpt_coefficient_mu 0.420
_exptl_absorpt_correction_T_max 0.951
_exptl_absorpt_correction_T_min 0.927
_exptl_absorpt_correction_type multi-scan
_exptl_absorpt_process_details '(SADABS; Bruker, 2001)'
_exptl_crystal_colour light-yellow
_exptl_crystal_density_diffrn 1.403
_exptl_crystal_density_method 'not measured'
_exptl_crystal_description block
_exptl_crystal_F_000 1588
_exptl_crystal_size_max 0.35
_exptl_crystal_size_mid 0.15
_exptl_crystal_size_min 0.12
_refine_diff_density_max 0.414
_refine_diff_density_min -0.275
_refine_ls_extinction_method none
_refine_ls_goodness_of_fit_ref 1.030
_refine_ls_hydrogen_treatment mixed
_refine_ls_matrix_type full
_refine_ls_number_parameters 512
_refine_ls_number_reflns 8315
_refine_ls_number_restraints 4
_refine_ls_restrained_S_all 1.030
_refine_ls_R_factor_all 0.0685
_refine_ls_R_factor_gt 0.0394
_refine_ls_shift/su_max 0.001
_refine_ls_shift/su_mean 0.000
_refine_ls_structure_factor_coef Fsqd
_refine_ls_weighting_details 'calc w=1/[\s^2^(Fo^2^)+(0.0558P)^2^+0.2051P] where P=(Fo^2^+2Fc^2^)/3'
_refine_ls_weighting_scheme calc
_refine_ls_wR_factor_gt 0.0981
_refine_ls_wR_factor_ref 0.1126
_reflns_number_gt 5656
_reflns_number_total 8315
_reflns_threshold_expression I>2sigma(I)
_cod_data_source_file xu5330.cif
_cod_data_source_block I
_cod_original_sg_symbol_H-M 'P 21/c'
_cod_database_code 2232117
_cod_database_fobs_code 2232117

loop_
_symmetry_equiv_pos_as_xyz
'x, y, z'
'-x, y+1/2, -z+1/2'
'-x, -y, -z'
'x, -y-1/2, z-1/2'

loop_
_atom_site_type_symbol
_atom_site_label
_atom_site_fract_x
_atom_site_fract_y
_atom_site_fract_z
_atom_site_U_iso_or_equiv
_atom_site_adp_type
_atom_site_calc_flag
_atom_site_refinement_flags
_atom_site_occupancy
_atom_site_symmetry_multiplicity
Mn Mn1 0.077680(18) 0.13501(2) 0.951424(14) 0.03543(10) Uani d . 1 1
O O1 0.22272(9) 0.12800(10) 0.98381(8) 0.0504(4) Uani d . 1 1
O O2 0.24413(10) 0.27644(12) 1.03173(10) 0.0738(5) Uani d . 1 1
O O3 0.06564(9) -0.01826(10) 0.93138(7) 0.0443(3) Uani d . 1 1
O O4 -0.04776(10) -0.12260(10) 0.93530(7) 0.0529(4) Uani d . 1 1
O O5 0.07358(10) 0.29333(10) 0.97558(8) 0.0445(3) Uani d D 1 1
O O6 0.26767(16) 0.5645(2) 0.39858(18) 0.1290(10) Uani d D 1 1
N N1 0.53501(11) 0.09953(14) 1.12225(10) 0.0557(5) Uani d . 1 1
N N2 -0.03456(11) -0.08570(11) 0.65569(8) 0.0402(4) Uani d . 1 1
N N3 -0.06204(10) 0.15689(12) 0.88748(9) 0.0425(4) Uani d . 1 1
N N4 0.09674(10) 0.16239(11) 0.82681(8) 0.0373(4) Uani d . 1 1
C C1 0.27011(13) 0.19290(16) 1.01920(11) 0.0463(5) Uani d . 1 1
C C2 0.36515(12) 0.16419(15) 1.05267(10) 0.0428(5) Uani d . 1 1
C C3 0.38370(13) 0.06909(15) 1.06611(10) 0.0447(5) Uani d . 1 1
H H3 0.3395 0.0234 1.0511 0.054 Uiso calc R 1 1
C C4 0.43546(13) 0.23362(16) 1.07405(11) 0.0488(5) Uani d . 1 1
C C5 0.42841(15) 0.33411(18) 1.06345(15) 0.0666(7) Uani d . 1 1
H H5 0.3738 0.3605 1.0423 0.080 Uiso calc R 1 1
C C6 0.50050(18) 0.3939(2) 1.08366(18) 0.0839(9) Uani d . 1 1
H H6 0.4943 0.4602 1.0766 0.101 Uiso calc R 1 1
C C7 0.58388(18) 0.3551(2) 1.11501(19) 0.0895(10) Uani d . 1 1
H H7 0.6329 0.3958 1.1277 0.107 Uiso calc R 1 1
C C8 0.59324(16) 0.2594(2) 1.12680(16) 0.0788(8) Uani d . 1 1
H H8 0.6487 0.2349 1.1478 0.095 Uiso calc R 1 1
C C9 0.51972(13) 0.19506(17) 1.10771(12) 0.0555(6) Uani d . 1 1
C C10 0.46890(13) 0.03769(16) 1.10258(11) 0.0479(5) Uani d . 1 1
C C11 0.48590(14) -0.06496(17) 1.12264(13) 0.0535(5) Uani d . 1 1
C C12 0.53980(19) -0.0895(2) 1.18959(17) 0.0868(9) Uani d . 1 1
H H12 0.5677 -0.0413 1.2206 0.104 Uiso calc R 1 1
C C13 0.5518(2) -0.1856(3) 1.2101(2) 0.1048(11) Uani d . 1 1
H H13 0.5868 -0.2012 1.2554 0.126 Uiso calc R 1 1
C C14 0.44751(15) -0.13894(17) 1.07692(15) 0.0610(6) Uani d . 1 1
H H14 0.4117 -0.1242 1.0318 0.073 Uiso calc R 1 1
C C15 0.46197(18) -0.2346(2) 1.09785(18) 0.0808(8) Uani d . 1 1
H H15 0.4367 -0.2835 1.0662 0.097 Uiso calc R 1 1
C C16 0.5133(2) -0.2577(2) 1.1650(2) 0.1006(11) Uani d . 1 1
H H16 0.5217 -0.3219 1.1795 0.121 Uiso calc R 1 1
C C17 0.00152(13) -0.06932(13) 0.90100(10) 0.0393(4) Uani d . 1 1
C C18 -0.01582(13) -0.07117(12) 0.81476(9) 0.0361(4) Uani d . 1 1
C C19 0.05738(13) -0.06910(12) 0.77495(10) 0.0369(4) Uani d . 1 1
H H19 0.1150 -0.0627 0.8010 0.044 Uiso calc R 1 1
C C20 -0.10419(13) -0.07755(13) 0.77399(10) 0.0378(4) Uani d . 1 1
C C21 -0.18619(14) -0.07534(15) 0.80722(12) 0.0502(5) Uani d . 1 1
H H21 -0.1846 -0.0707 0.8597 0.060 Uiso calc R 1 1
C C22 -0.26733(15) -0.07998(17) 0.76262(13) 0.0592(6) Uani d . 1 1
H H22 -0.3204 -0.0778 0.7851 0.071 Uiso calc R 1 1
C C23 -0.27174(15) -0.08801(17) 0.68346(13) 0.0588(6) Uani d . 1 1
H H23 -0.3275 -0.0922 0.6540 0.071 Uiso calc R 1 1
C C24 -0.19513(14) -0.08966(15) 0.64978(12) 0.0511(5) Uani d . 1 1
H H24 -0.1989 -0.0945 0.5971 0.061 Uiso calc R 1 1
C C25 -0.10912(13) -0.08409(13) 0.69350(10) 0.0388(4) Uani d . 1 1
C C26 0.04644(13) -0.07653(12) 0.69469(10) 0.0364(4) Uani d . 1 1
C C27 0.12600(14) -0.07413(13) 0.65102(11) 0.0427(5) Uani d . 1 1
C C28 0.11378(16) -0.06426(16) 0.57216(12) 0.0607(6) Uani d . 1 1
H H28 0.0557 -0.0602 0.5466 0.073 Uiso calc R 1 1
C C29 0.1872(2) -0.0604(2) 0.53144(15) 0.0793(8) Uani d . 1 1
H H29 0.1778 -0.0548 0.4788 0.095 Uiso calc R 1 1
C C30 0.21377(15) -0.07807(16) 0.68732(13) 0.0579(6) Uani d . 1 1
H H30 0.2236 -0.0844 0.7399 0.069 Uiso calc R 1 1
C C31 0.28697(18) -0.0727(2) 0.64598(16) 0.0776(8) Uani d . 1 1
H H31 0.3454 -0.0746 0.6711 0.093 Uiso calc R 1 1
C C32 0.2735(2) -0.0646(2) 0.56783(17) 0.0811(8) Uani d . 1 1
H H32 0.3225 -0.0620 0.5401 0.097 Uiso calc R 1 1
C C33 -0.13864(14) 0.15679(16) 0.91749(14) 0.0568(6) Uani d . 1 1
H H33 -0.1366 0.1491 0.9698 0.068 Uiso calc R 1 1
C C34 -0.22241(15) 0.16763(18) 0.87456(17) 0.0708(7) Uani d . 1 1
H H34 -0.2750 0.1682 0.8979 0.085 Uiso calc R 1 1
C C35 -0.22613(15) 0.17737(18) 0.79814(17) 0.0706(7) Uani d . 1 1
H H35 -0.2818 0.1837 0.7688 0.085 Uiso calc R 1 1
C C36 -0.14736(14) 0.17799(15) 0.76307(13) 0.0533(6) Uani d . 1 1
C C37 -0.06530(12) 0.16867(13) 0.81122(11) 0.0394(4) Uani d . 1 1
C C38 -0.14444(18) 0.18754(17) 0.68263(14) 0.0675(7) Uani d . 1 1
H H38 -0.1983 0.1933 0.6505 0.081 Uiso calc R 1 1
C C39 -0.0665(2) 0.18842(16) 0.65274(12) 0.0643(7) Uani d . 1 1
H H39 -0.0672 0.1953 0.6004 0.077 Uiso calc R 1 1
C C40 0.01816(15) 0.17908(14) 0.69947(10) 0.0460(5) Uani d . 1 1
C C41 0.01878(13) 0.17047(12) 0.77883(10) 0.0364(4) Uani d . 1 1
C C42 0.10130(18) 0.18032(16) 0.67071(12) 0.0590(6) Uani d . 1 1
H H42 0.1036 0.1870 0.6187 0.071 Uiso calc R 1 1
C C43 0.17865(17) 0.17165(16) 0.71898(12) 0.0579(6) Uani d . 1 1
H H43 0.2343 0.1713 0.7004 0.070 Uiso calc R 1 1
C C44 0.17374(14) 0.16325(15) 0.79703(11) 0.0462(5) Uani d . 1 1
H H44 0.2273 0.1580 0.8296 0.055 Uiso calc R 1 1
H H5A 0.1296(12) 0.3012(19) 0.9910(15) 0.092(10) Uiso d D 1 1
H H6A 0.246(4) 0.511(3) 0.418(3) 0.27(3) Uiso d D 1 1
H H5B 0.0596(16) 0.3279(16) 0.9376(11) 0.074(8) Uiso d D 1 1
H H6B 0.3245(14) 0.556(3) 0.393(2) 0.147(16) Uiso d D 1 1

loop_
_atom_site_aniso_label
_atom_site_aniso_U_11
_atom_site_aniso_U_22
_atom_site_aniso_U_33
_atom_site_aniso_U_12
_atom_site_aniso_U_13
_atom_site_aniso_U_23
Mn1 0.03206(16) 0.04590(18) 0.02736(14) -0.00132(13) -0.00034(10) 0.00228(12)
O1 0.0319(7) 0.0636(10) 0.0529(8) 0.0000(7) -0.0070(6) -0.0057(7)
O2 0.0458(9) 0.0658(11) 0.1038(13) 0.0064(8) -0.0157(9) -0.0141(10)
O3 0.0499(8) 0.0459(8) 0.0357(7) -0.0008(6) -0.0006(6) -0.0022(6)
O4 0.0740(10) 0.0543(9) 0.0314(7) -0.0159(7) 0.0106(7) 0.0016(6)
O5 0.0489(9) 0.0483(9) 0.0351(7) 0.0036(7) 0.0004(6) 0.0055(6)
O6 0.0584(15) 0.160(3) 0.165(3) -0.0228(16) -0.0017(15) 0.058(2)
N1 0.0352(10) 0.0640(12) 0.0643(11) 0.0023(9) -0.0086(8) -0.0085(10)
N2 0.0482(10) 0.0409(9) 0.0310(8) -0.0013(7) 0.0028(7) -0.0004(7)
N3 0.0327(9) 0.0501(10) 0.0436(9) 0.0020(7) -0.0003(7) 0.0045(7)
N4 0.0392(9) 0.0388(9) 0.0333(8) -0.0007(7) 0.0021(7) 0.0023(6)
C1 0.0342(11) 0.0598(14) 0.0438(11) 0.0004(10) -0.0007(9) -0.0015(10)
C2 0.0312(10) 0.0594(13) 0.0370(10) -0.0011(9) 0.0013(8) -0.0040(9)
C3 0.0324(10) 0.0601(14) 0.0411(10) -0.0051(9) 0.0020(8) -0.0039(9)
C4 0.0360(11) 0.0587(14) 0.0507(11) -0.0005(10) 0.0005(9) -0.0075(10)
C5 0.0440(13) 0.0629(16) 0.0895(18) -0.0001(11) -0.0059(12) -0.0023(13)
C6 0.0644(18) 0.0606(16) 0.123(2) -0.0089(14) -0.0045(16) -0.0095(16)
C7 0.0492(16) 0.076(2) 0.136(3) -0.0146(14) -0.0169(16) -0.0197(18)
C8 0.0416(13) 0.0723(18) 0.115(2) -0.0048(12) -0.0214(13) -0.0172(16)
C9 0.0342(11) 0.0675(16) 0.0622(13) -0.0025(10) -0.0045(10) -0.0117(11)
C10 0.0325(11) 0.0664(15) 0.0438(11) 0.0006(10) 0.0002(8) -0.0043(10)
C11 0.0356(11) 0.0649(15) 0.0607(13) 0.0041(10) 0.0086(10) 0.0064(11)
C12 0.0719(19) 0.091(2) 0.089(2) 0.0023(16) -0.0221(15) 0.0191(17)
C13 0.081(2) 0.107(3) 0.120(3) 0.008(2) -0.0144(19) 0.048(2)
C14 0.0473(13) 0.0657(16) 0.0718(15) 0.0024(11) 0.0153(11) -0.0016(13)
C15 0.0659(17) 0.0637(18) 0.115(2) -0.0006(14) 0.0207(16) 0.0011(16)
C16 0.070(2) 0.074(2) 0.158(3) 0.0129(17) 0.017(2) 0.034(2)
C17 0.0510(12) 0.0358(10) 0.0318(9) 0.0030(9) 0.0074(8) -0.0016(8)
C18 0.0508(12) 0.0271(9) 0.0304(9) -0.0017(8) 0.0050(8) -0.0009(7)
C19 0.0452(11) 0.0322(10) 0.0329(9) -0.0028(8) 0.0027(8) -0.0007(7)
C20 0.0457(11) 0.0300(10) 0.0383(10) 0.0012(8) 0.0079(8) 0.0007(8)
C21 0.0544(13) 0.0543(13) 0.0432(11) 0.0020(10) 0.0108(10) -0.0009(9)
C22 0.0465(13) 0.0728(16) 0.0600(14) 0.0053(11) 0.0131(11) -0.0003(12)
C23 0.0471(13) 0.0681(15) 0.0593(14) 0.0024(11) -0.0012(11) 0.0014(12)
C24 0.0522(13) 0.0577(13) 0.0416(11) 0.0026(11) -0.0016(9) -0.0006(10)
C25 0.0476(11) 0.0320(10) 0.0362(9) 0.0016(8) 0.0030(8) 0.0008(8)
C26 0.0477(11) 0.0290(10) 0.0330(9) -0.0036(8) 0.0065(8) -0.0011(7)
C27 0.0530(12) 0.0370(11) 0.0397(10) -0.0076(9) 0.0126(9) -0.0050(8)
C28 0.0676(16) 0.0712(16) 0.0458(12) -0.0172(12) 0.0170(11) 0.0027(11)
C29 0.096(2) 0.093(2) 0.0540(14) -0.0284(17) 0.0323(15) -0.0033(13)
C30 0.0540(14) 0.0623(15) 0.0593(14) -0.0010(11) 0.0145(11) -0.0077(11)
C31 0.0559(16) 0.094(2) 0.085(2) -0.0095(14) 0.0192(14) -0.0171(16)
C32 0.077(2) 0.088(2) 0.087(2) -0.0254(16) 0.0448(16) -0.0155(16)
C33 0.0403(12) 0.0635(15) 0.0676(14) 0.0058(10) 0.0102(11) 0.0108(11)
C34 0.0357(13) 0.0710(17) 0.105(2) 0.0055(11) 0.0063(13) 0.0196(15)
C35 0.0376(13) 0.0639(16) 0.103(2) 0.0013(11) -0.0219(13) 0.0163(15)
C36 0.0480(13) 0.0389(11) 0.0662(14) -0.0002(10) -0.0210(11) 0.0051(10)
C37 0.0385(11) 0.0320(10) 0.0442(10) 0.0014(8) -0.0092(8) 0.0026(8)
C38 0.0729(18) 0.0573(15) 0.0612(15) -0.0026(13) -0.0377(13) 0.0075(12)
C39 0.097(2) 0.0507(14) 0.0376(11) 0.0020(14) -0.0225(12) 0.0039(10)
C40 0.0725(15) 0.0303(10) 0.0329(10) 0.0008(10) -0.0026(10) 0.0021(8)
C41 0.0479(11) 0.0273(9) 0.0314(9) 0.0001(8) -0.0054(8) 0.0011(7)
C42 0.098(2) 0.0468(13) 0.0333(11) 0.0043(13) 0.0142(12) 0.0040(9)
C43 0.0742(17) 0.0529(13) 0.0527(13) 0.0043(12) 0.0322(12) 0.0046(10)
C44 0.0454(12) 0.0493(12) 0.0451(11) 0.0018(9) 0.0100(9) 0.0049(9)

loop_
_atom_type_symbol
_atom_type_description
_atom_type_scat_dispersion_real
_atom_type_scat_dispersion_imag
_atom_type_scat_source
C C 0.0033 0.0016 'International Tables Vol C Tables 4.2.6.8 and 6.1.1.4'
H H 0.0000 0.0000 'International Tables Vol C Tables 4.2.6.8 and 6.1.1.4'
N N 0.0061 0.0033 'International Tables Vol C Tables 4.2.6.8 and 6.1.1.4'
O O 0.0106 0.0060 'International Tables Vol C Tables 4.2.6.8 and 6.1.1.4'
Mn Mn 0.3368 0.7283 'International Tables Vol C Tables 4.2.6.8 and 6.1.1.4'

loop_
_geom_angle_atom_site_label_1
_geom_angle_atom_site_label_2
_geom_angle_atom_site_label_3
_geom_angle_site_symmetry_1
_geom_angle_site_symmetry_3
_geom_angle
O4 Mn1 O3 3_557 . 93.06(5)
O4 Mn1 O1 3_557 . 93.63(6)
O3 Mn1 O1 . . 93.45(5)
O4 Mn1 O5 3_557 . 83.35(5)
O3 Mn1 O5 . . 173.29(5)
O1 Mn1 O5 . . 92.44(5)
O4 Mn1 N3 3_557 . 101.43(6)
O3 Mn1 N3 . . 89.76(5)
O1 Mn1 N3 . . 164.42(6)
O5 Mn1 N3 . . 85.41(6)
O4 Mn1 N4 3_557 . 173.08(6)
O3 Mn1 N4 . . 91.24(5)
O1 Mn1 N4 . . 91.51(6)
O5 Mn1 N4 . . 91.81(5)
N3 Mn1 N4 . . 73.16(6)
C1 O1 Mn1 . . 125.43(13)
C17 O3 Mn1 . . 131.91(12)
C17 O4 Mn1 . 3_557 135.50(12)
Mn1 O5 H5A . . 97.9(18)
Mn1 O5 H5B . . 114.8(18)
H5A O5 H5B . . 109(2)
H6A O6 H6B . . 109(4)
C10 N1 C9 . . 118.48(18)
C26 N2 C25 . . 119.27(15)
C33 N3 C37 . . 118.26(17)
C33 N3 Mn1 . . 126.01(14)
C37 N3 Mn1 . . 115.71(12)
C44 N4 C41 . . 118.01(16)
C44 N4 Mn1 . . 126.95(13)
C41 N4 Mn1 . . 114.80(12)
O2 C1 O1 . . 125.48(19)
O2 C1 C2 . . 117.87(18)
O1 C1 C2 . . 116.57(19)
C3 C2 C4 . . 118.27(18)
C3 C2 C1 . . 118.76(18)
C4 C2 C1 . . 122.91(19)
C2 C3 C10 . . 121.80(19)
C2 C3 H3 . . 119.1
C10 C3 H3 . . 119.1
C5 C4 C9 . . 118.26(19)
C5 C4 C2 . . 125.80(19)
C9 C4 C2 . . 115.9(2)
C6 C5 C4 . . 121.2(2)
C6 C5 H5 . . 119.4
C4 C5 H5 . . 119.4
C5 C6 C7 . . 120.1(3)
C5 C6 H6 . . 119.9
C7 C6 H6 . . 119.9
C8 C7 C6 . . 120.5(2)
C8 C7 H7 . . 119.8
C6 C7 H7 . . 119.8
C7 C8 C9 . . 121.1(2)
C7 C8 H8 . . 119.4
C9 C8 H8 . . 119.4
N1 C9 C8 . . 117.1(2)
N1 C9 C4 . . 124.13(19)
C8 C9 C4 . . 118.7(2)
N1 C10 C3 . . 121.3(2)
N1 C10 C11 . . 117.27(18)
C3 C10 C11 . . 121.37(19)
C14 C11 C12 . . 118.2(2)
C14 C11 C10 . . 121.5(2)
C12 C11 C10 . . 120.3(2)
C13 C12 C11 . . 120.1(3)
C13 C12 H12 . . 120.0
C11 C12 H12 . . 120.0
C16 C13 C12 . . 121.2(3)
C16 C13 H13 . . 119.4
C12 C13 H13 . . 119.4
C15 C14 C11 . . 120.7(3)
C15 C14 H14 . . 119.7
C11 C14 H14 . . 119.7
C16 C15 C14 . . 120.5(3)
C16 C15 H15 . . 119.8
C14 C15 H15 . . 119.8
C13 C16 C15 . . 119.3(3)
C13 C16 H16 . . 120.3
C15 C16 H16 . . 120.3
O4 C17 O3 . . 125.87(17)
O4 C17 C18 . . 116.12(17)
O3 C17 C18 . . 117.94(17)
C19 C18 C20 . . 119.09(16)
C19 C18 C17 . . 117.88(16)
C20 C18 C17 . . 123.01(16)
C18 C19 C26 . . 120.86(17)
C18 C19 H19 . . 119.6
C26 C19 H19 . . 119.6
C21 C20 C25 . . 118.27(17)
C21 C20 C18 . . 125.33(17)
C25 C20 C18 . . 116.37(16)
C22 C21 C20 . . 120.49(19)
C22 C21 H21 . . 119.8
C20 C21 H21 . . 119.8
C21 C22 C23 . . 121.0(2)
C21 C22 H22 . . 119.5
C23 C22 H22 . . 119.5
C24 C23 C22 . . 120.2(2)
C24 C23 H23 . . 119.9
C22 C23 H23 . . 119.9
C23 C24 C25 . . 121.04(19)
C23 C24 H24 . . 119.5
C25 C24 H24 . . 119.5
N2 C25 C24 . . 117.91(16)
N2 C25 C20 . . 123.08(17)
C24 C25 C20 . . 119.01(18)
N2 C26 C19 . . 121.24(17)
N2 C26 C27 . . 117.69(16)
C19 C26 C27 . . 121.07(17)
C30 C27 C28 . . 118.04(19)
C30 C27 C26 . . 121.57(17)
C28 C27 C26 . . 120.35(19)
C29 C28 C27 . . 120.7(2)
C29 C28 H28 . . 119.7
C27 C28 H28 . . 119.7
C32 C29 C28 . . 120.8(2)
C32 C29 H29 . . 119.6
C28 C29 H29 . . 119.6
C27 C30 C31 . . 120.8(2)
C27 C30 H30 . . 119.6
C31 C30 H30 . . 119.6
C32 C31 C30 . . 120.3(3)
C32 C31 H31 . . 119.8
C30 C31 H31 . . 119.8
C29 C32 C31 . . 119.4(2)
C29 C32 H32 . . 120.3
C31 C32 H32 . . 120.3
N3 C33 C34 . . 123.1(2)
N3 C33 H33 . . 118.5
C34 C33 H33 . . 118.5
C35 C34 C33 . . 118.9(2)
C35 C34 H34 . . 120.6
C33 C34 H34 . . 120.6
C34 C35 C36 . . 120.7(2)
C34 C35 H35 . . 119.7
C36 C35 H35 . . 119.7
C35 C36 C37 . . 116.6(2)
C35 C36 C38 . . 124.8(2)
C37 C36 C38 . . 118.7(2)
N3 C37 C36 . . 122.51(19)
N3 C37 C41 . . 118.05(15)
C36 C37 C41 . . 119.44(18)
C39 C38 C36 . . 121.7(2)
C39 C38 H38 . . 119.1
C36 C38 H38 . . 119.1
C38 C39 C40 . . 121.4(2)
C38 C39 H39 . . 119.3
C40 C39 H39 . . 119.3
C42 C40 C41 . . 117.73(18)
C42 C40 C39 . . 123.3(2)
C41 C40 C39 . . 119.0(2)
N4 C41 C40 . . 122.17(18)
N4 C41 C37 . . 118.04(15)
C40 C41 C37 . . 119.79(17)
C43 C42 C40 . . 119.65(19)
C43 C42 H42 . . 120.2
C40 C42 H42 . . 120.2
C42 C43 C44 . . 119.3(2)
C42 C43 H43 . . 120.4
C44 C43 H43 . . 120.4
N4 C44 C43 . . 123.18(19)
N4 C44 H44 . . 118.4
C43 C44 H44 . . 118.4

loop_
_geom_bond_atom_site_label_1
_geom_bond_atom_site_label_2
_geom_bond_site_symmetry_2
_geom_bond_distance
_geom_bond_publ_flag
Mn1 O1 . 2.1740(14) y
Mn1 O3 . 2.1557(15) y
Mn1 O4 3_557 2.1148(14) y
Mn1 O5 . 2.2358(16) y
Mn1 N3 . 2.2706(16) y
Mn1 N4 . 2.2914(15) y
O1 C1 . 1.263(2) ?
O2 C1 . 1.248(2) ?
O3 C17 . 1.258(2) ?
O4 C17 . 1.250(2) ?
O4 Mn1 3_557 2.1148(14) ?
O5 H5A . 0.854(17) ?
O5 H5B . 0.832(16) ?
O6 H6A . 0.89(5) ?
O6 H6B . 0.874(18) ?
N1 C10 . 1.321(3) ?
N1 C9 . 1.362(3) ?
N2 C26 . 1.324(2) ?
N2 C25 . 1.367(2) ?
N3 C33 . 1.318(3) ?
N3 C37 . 1.356(2) ?
N4 C44 . 1.321(2) ?
N4 C41 . 1.360(2) ?
C1 C2 . 1.523(3) ?
C2 C3 . 1.361(3) ?
C2 C4 . 1.440(3) ?
C3 C10 . 1.423(3) ?
C3 H3 . 0.9300 ?
C4 C5 . 1.406(3) ?
C4 C9 . 1.429(3) ?
C5 C6 . 1.370(3) ?
C5 H5 . 0.9300 ?
C6 C7 . 1.407(4) ?
C6 H6 . 0.9300 ?
C7 C8 . 1.346(4) ?
C7 H7 . 0.9300 ?
C8 C9 . 1.422(3) ?
C8 H8 . 0.9300 ?
C10 C11 . 1.479(3) ?
C11 C14 . 1.386(3) ?
C11 C12 . 1.393(3) ?
C12 C13 . 1.385(4) ?
C12 H12 . 0.9300 ?
C13 C16 . 1.362(4) ?
C13 H13 . 0.9300 ?
C14 C15 . 1.385(3) ?
C14 H14 . 0.9300 ?
C15 C16 . 1.372(4) ?
C15 H15 . 0.9300 ?
C16 H16 . 0.9300 ?
C17 C18 . 1.519(2) ?
C18 C19 . 1.370(3) ?
C18 C20 . 1.428(3) ?
C19 C26 . 1.415(2) ?
C19 H19 . 0.9300 ?
C20 C21 . 1.421(3) ?
C20 C25 . 1.422(3) ?
C21 C22 . 1.366(3) ?
C21 H21 . 0.9300 ?
C22 C23 . 1.400(3) ?
C22 H22 . 0.9300 ?
C23 C24 . 1.352(3) ?
C23 H23 . 0.9300 ?
C24 C25 . 1.419(3) ?
C24 H24 . 0.9300 ?
C26 C27 . 1.494(3) ?
C27 C30 . 1.389(3) ?
C27 C28 . 1.394(3) ?
C28 C29 . 1.383(3) ?
C28 H28 . 0.9300 ?
C29 C32 . 1.371(4) ?
C29 H29 . 0.9300 ?
C30 C31 . 1.389(3) ?
C30 H30 . 0.9300 ?
C31 C32 . 1.379(4) ?
C31 H31 . 0.9300 ?
C32 H32 . 0.9300 ?
C33 C34 . 1.391(3) ?
C33 H33 . 0.9300 ?
C34 C35 . 1.355(4) ?
C34 H34 . 0.9300 ?
C35 C36 . 1.394(3) ?
C35 H35 . 0.9300 ?
C36 C37 . 1.412(2) ?
C36 C38 . 1.437(3) ?
C37 C41 . 1.442(3) ?
C38 C39 . 1.336(3) ?
C38 H38 . 0.9300 ?
C39 C40 . 1.430(3) ?
C39 H39 . 0.9300 ?
C40 C42 . 1.397(3) ?
C40 C41 . 1.410(2) ?
C42 C43 . 1.357(3) ?
C42 H42 . 0.9300 ?
C43 C44 . 1.398(3) ?
C43 H43 . 0.9300 ?
C44 H44 . 0.9300 ?

loop_
_geom_hbond_atom_site_label_D
_geom_hbond_atom_site_label_H
_geom_hbond_atom_site_label_A
_geom_hbond_site_symmetry_A
_geom_hbond_distance_DH
_geom_hbond_distance_HA
_geom_hbond_distance_DA
_geom_hbond_angle_DHA
_geom_hbond_publ_flag
O5 H5A O2 . 0.85(2) 1.81(2) 2.630(2) 161(3) y
O5 H5B N2 2_556 0.83(2) 2.04(2) 2.868(2) 176.03 y
O6 H6A O1 4_565 0.89(5) 2.30(5) 3.175(3) 166.62 y
O6 H6B N1 2_656 0.87(2) 2.23(2) 3.051(3) 156.67 y
